data_7103346
loop_
_publ_author_name
'Maeda, Hiromitsu'
'Fujii, Yasunobu'
'Mihashi, Yuta'

_publ_section_title
;
 Diol-substituted boron complexes of dipyrrolyl diketones as anion
 receptors and covalently linked 'pivotal' dimers.
;
_journal_issue 36
_journal_name_full 'Chemical communications (Cambridge, England)'
_journal_page_first 4285
_journal_page_last 4287
_journal_paper_doi 10.1039/b806361c
_journal_year 2008
_chemical_formula_moiety 'C25 H37 B N2 O4'
_chemical_formula_sum 'C25 H37 B N2 O4'
_chemical_formula_weight 440.38
_chemical_name_systematic
;
?
;
_space_group_IT_number 14
_symmetry_cell_setting monoclinic
_symmetry_Int_Tables_number 14
_symmetry_space_group_name_Hall '-P 2yn'
_symmetry_space_group_name_H-M 'P 1 21/n 1'
_atom_sites_solution_hydrogens geom
_atom_sites_solution_primary direct
_atom_sites_solution_secondary difmap
_audit_creation_method SHELXL-97
_cell_angle_alpha 90.00
_cell_angle_beta 95.864(9)
_cell_angle_gamma 90.00
_cell_formula_units_Z 8
_cell_length_a 12.663(3)
_cell_length_b 14.346(4)
_cell_length_c 27.938(6)
_cell_measurement_reflns_used 30772
_cell_measurement_temperature 123(2)
_cell_measurement_theta_max 27.5
_cell_measurement_theta_min 3.2
_cell_volume 5049(2)
_computing_structure_refinement 'SHELXL-97 (Sheldrick, 1997)'
_computing_structure_solution 'SHELXS-97 (Sheldrick, 1990)'
_diffrn_ambient_temperature 123(2)
_diffrn_detector_area_resol_mean 10.00
_diffrn_measured_fraction_theta_full 0.991
_diffrn_measured_fraction_theta_max 0.991
_diffrn_measurement_device_type 'Rigaku RAXIS-RAPID'
_diffrn_measurement_method \w
_diffrn_radiation_monochromator graphite
_diffrn_radiation_source 'fine-focus sealed tube'
_diffrn_radiation_type MoK\a
_diffrn_radiation_wavelength 0.71075
_diffrn_reflns_av_R_equivalents 0.0584
_diffrn_reflns_av_sigmaI/netI 0.0522
_diffrn_reflns_limit_h_max 16
_diffrn_reflns_limit_h_min -16
_diffrn_reflns_limit_k_max 18
_diffrn_reflns_limit_k_min -18
_diffrn_reflns_limit_l_max 36
_diffrn_reflns_limit_l_min -36
_diffrn_reflns_number 47101
_diffrn_reflns_theta_full 27.49
_diffrn_reflns_theta_max 27.49
_diffrn_reflns_theta_min 3.19
_exptl_absorpt_coefficient_mu 0.077
_exptl_absorpt_correction_T_max 0.9923
_exptl_absorpt_correction_T_min 0.9625
_exptl_absorpt_correction_type none
_exptl_crystal_colour yellow
_exptl_crystal_density_diffrn 1.159
_exptl_crystal_density_method 'not measured'
_exptl_crystal_description prism
_exptl_crystal_F_000 1904
_exptl_crystal_size_max 0.50
_exptl_crystal_size_mid 0.20
_exptl_crystal_size_min 0.10
_refine_diff_density_max 0.623
_refine_diff_density_min -0.361
_refine_diff_density_rms 0.046
_refine_ls_extinction_method none
_refine_ls_goodness_of_fit_ref 1.030
_refine_ls_hydrogen_treatment constr
_refine_ls_matrix_type full
_refine_ls_number_parameters 604
_refine_ls_number_reflns 11492
_refine_ls_number_restraints 2
_refine_ls_restrained_S_all 1.042
_refine_ls_R_factor_all 0.0880
_refine_ls_R_factor_gt 0.0530
_refine_ls_shift/su_max 0.000
_refine_ls_shift/su_mean 0.000
_refine_ls_structure_factor_coef Fsqd
_refine_ls_weighting_details 'calc w=1/[\s^2^(Fo^2^)+(0.0629P)^2^+1.4296P] where P=(Fo^2^+2Fc^2^)/3'
_refine_ls_weighting_scheme calc
_refine_ls_wR_factor_gt 0.1232
_refine_ls_wR_factor_ref 0.1393
_reflns_number_gt 7778
_reflns_number_total 11492
_reflns_threshold_expression >2sigma(I)
_cod_data_source_file b806361c.txt
_cod_data_source_block 70111mae
_cod_original_sg_symbol_H-M 'P 21/n'
_cod_database_code 7103346

loop_
_symmetry_equiv_pos_as_xyz
'x, y, z'
'-x+1/2, y+1/2, -z+1/2'
'-x, -y, -z'
'x-1/2, -y-1/2, z-1/2'

loop_
_atom_site_label
_atom_site_type_symbol
_atom_site_fract_x
_atom_site_fract_y
_atom_site_fract_z
_atom_site_U_iso_or_equiv
_atom_site_adp_type
_atom_site_occupancy
_atom_site_symmetry_multiplicity
_atom_site_calc_flag
_atom_site_refinement_flags
_atom_site_disorder_assembly
_atom_site_disorder_group
N1 N 0.69897(12) 0.72329(11) 0.29704(5) 0.0250(3) Uani 1 1 d . . .
H1 H 0.6367 0.6979 0.2884 0.030 Uiso 1 1 calc R . .
N2 N 0.95637(12) 0.78851(12) 0.10675(6) 0.0321(4) Uani 1 1 d . . .
H2 H 0.9745 0.8233 0.1322 0.039 Uiso 1 1 calc R . .
N3 N 0.72544(11) 0.50898(10) 0.20081(5) 0.0226(3) Uani 1 1 d . . .
H3 H 0.6601 0.5300 0.2006 0.027 Uiso 1 1 calc R . .
N4 N 0.90361(11) 0.40185(11) 0.42575(5) 0.0239(3) Uani 1 1 d . . .
H4 H 0.9380 0.3796 0.4024 0.029 Uiso 1 1 calc R . .
O1 O 0.64901(9) 0.71160(9) 0.20178(4) 0.0241(3) Uani 1 1 d . . .
O2 O 0.69208(9) 0.70839(9) 0.11827(4) 0.0263(3) Uani 1 1 d . . .
O3 O 0.55840(9) 0.60561(9) 0.14601(4) 0.0260(3) Uani 1 1 d . . .
O4 O 0.52214(9) 0.76346(9) 0.13560(4) 0.0240(3) Uani 1 1 d . . .
O5 O 0.64712(9) 0.50993(9) 0.28511(4) 0.0235(3) Uani 1 1 d . . .
O6 O 0.66278(9) 0.50963(9) 0.37287(4) 0.0267(3) Uani 1 1 d . . .
O7 O 0.53743(9) 0.61044(9) 0.32540(5) 0.0278(3) Uani 1 1 d . . .
O8 O 0.50414(9) 0.45181(9) 0.33033(4) 0.0247(3) Uani 1 1 d . . .
B1 B 0.60555(16) 0.69681(15) 0.15043(7) 0.0243(4) Uani 1 1 d . . .
B2 B 0.58745(15) 0.52058(15) 0.32829(7) 0.0239(4) Uani 1 1 d . . .
C1 C 0.73655(15) 0.74500(14) 0.34239(6) 0.0291(4) Uani 1 1 d . . .
H5 H 0.7005 0.7346 0.3701 0.035 Uiso 1 1 calc R . .
C2 C 0.83587(15) 0.78483(13) 0.34232(6) 0.0277(4) Uani 1 1 d . . .
C3 C 0.86024(14) 0.78586(12) 0.29441(6) 0.0235(4) Uani 1 1 d . . .
C4 C 0.77283(13) 0.74698(12) 0.26624(6) 0.0219(4) Uani 1 1 d . . .
C5 C 0.74837(13) 0.73572(12) 0.21556(6) 0.0217(4) Uani 1 1 d . . .
C6 C 0.82062(14) 0.74744(13) 0.18193(6) 0.0243(4) Uani 1 1 d . . .
H6 H 0.8915 0.7656 0.1922 0.029 Uiso 1 1 calc R . .
C7 C 0.78999(13) 0.73289(12) 0.13366(6) 0.0225(4) Uani 1 1 d . . .
C8 C 0.86290(14) 0.73926(13) 0.09794(6) 0.0255(4) Uani 1 1 d . . .
C9 C 0.86537(15) 0.69240(14) 0.05414(6) 0.0295(4) Uani 1 1 d . . .
C10 C 0.96334(16) 0.71457(18) 0.03692(7) 0.0407(5) Uani 1 1 d . . .
C11 C 1.01584(16) 0.77450(19) 0.06965(7) 0.0442(6) Uani 1 1 d . . .
H7 H 1.0832 0.8018 0.0667 0.053 Uiso 1 1 calc R . .
C12 C 0.90293(17) 0.82646(17) 0.38458(7) 0.0396(5) Uani 1 1 d . . .
H8 H 0.9098 0.8943 0.3792 0.048 Uiso 1 1 calc R . .
H9 H 0.9749 0.7990 0.3863 0.048 Uiso 1 1 calc R . .
C13 C 0.8584(2) 0.8110(3) 0.43224(8) 0.0728(10) Uani 1 1 d . . .
H10 H 0.7892 0.8417 0.4317 0.109 Uiso 1 1 calc R . .
H11 H 0.9072 0.8372 0.4583 0.109 Uiso 1 1 calc R . .
H12 H 0.8501 0.7440 0.4376 0.109 Uiso 1 1 calc R . .
C14 C 0.96236(14) 0.82273(14) 0.27883(7) 0.0289(4) Uani 1 1 d . . .
H13 H 0.9910 0.8712 0.3018 0.035 Uiso 1 1 calc R . .
H14 H 0.9480 0.8522 0.2468 0.035 Uiso 1 1 calc R . .
C15 C 1.04524(16) 0.74585(17) 0.27628(9) 0.0452(6) Uani 1 1 d . . .
H15 H 1.0584 0.7155 0.3078 0.068 Uiso 1 1 calc R . .
H16 H 1.1114 0.7731 0.2674 0.068 Uiso 1 1 calc R . .
H17 H 1.0190 0.6997 0.2521 0.068 Uiso 1 1 calc R . .
C16 C 0.78292(17) 0.62881(15) 0.02973(7) 0.0355(5) Uani 1 1 d . . .
H18 H 0.7370 0.6055 0.0537 0.043 Uiso 1 1 calc R . .
H19 H 0.8183 0.5745 0.0165 0.043 Uiso 1 1 calc R . .
C17 C 0.71421(18) 0.67771(18) -0.01091(8) 0.0477(6) Uani 1 1 d . . .
H20 H 0.6764 0.7298 0.0023 0.072 Uiso 1 1 calc R . .
H21 H 0.6627 0.6334 -0.0264 0.072 Uiso 1 1 calc R . .
H22 H 0.7595 0.7013 -0.0346 0.072 Uiso 1 1 calc R . .
C18 C 1.0061(2) 0.6746(2) -0.00707(8) 0.0560(7) Uani 1 1 d . . .
H23 H 0.9515 0.6335 -0.0239 0.067 Uiso 1 1 calc R . .
H24 H 1.0191 0.7263 -0.0292 0.067 Uiso 1 1 calc R . .
C19 C 1.1053(3) 0.6208(3) 0.00331(10) 0.0796(10) Uani 1 1 d . . .
H25 H 1.1606 0.6613 0.0192 0.119 Uiso 1 1 calc R . .
H26 H 1.1283 0.5972 -0.0269 0.119 Uiso 1 1 calc R . .
H27 H 1.0929 0.5684 0.0245 0.119 Uiso 1 1 calc R . .
C20 C 0.45812(14) 0.61382(13) 0.11672(6) 0.0260(4) Uani 1 1 d . . .
C21 C 0.38445(15) 0.53634(14) 0.12947(7) 0.0332(4) Uani 1 1 d . . .
H28 H 0.4113 0.4764 0.1191 0.050 Uiso 1 1 calc R . .
H29 H 0.3132 0.5472 0.1132 0.050 Uiso 1 1 calc R . .
H30 H 0.3812 0.5354 0.1644 0.050 Uiso 1 1 calc R . .
C22 C 0.47896(16) 0.60487(15) 0.06392(6) 0.0334(4) Uani 1 1 d . . .
H31 H 0.5234 0.6569 0.0553 0.050 Uiso 1 1 calc R . .
H32 H 0.4113 0.6060 0.0435 0.050 Uiso 1 1 calc R . .
H33 H 0.5156 0.5459 0.0592 0.050 Uiso 1 1 calc R . .
C23 C 0.42266(13) 0.71363(13) 0.12986(6) 0.0253(4) Uani 1 1 d . . .
C24 C 0.37468(15) 0.71621(15) 0.17751(7) 0.0322(4) Uani 1 1 d . . .
H34 H 0.4225 0.6850 0.2023 0.048 Uiso 1 1 calc R . .
H35 H 0.3060 0.6842 0.1741 0.048 Uiso 1 1 calc R . .
H36 H 0.3646 0.7811 0.1869 0.048 Uiso 1 1 calc R . .
C25 C 0.34880(15) 0.76165(15) 0.09095(7) 0.0331(4) Uani 1 1 d . . .
H37 H 0.3337 0.8251 0.1013 0.050 Uiso 1 1 calc R . .
H38 H 0.2823 0.7265 0.0855 0.050 Uiso 1 1 calc R . .
H39 H 0.3829 0.7642 0.0610 0.050 Uiso 1 1 calc R . .
C26 C 0.77902(14) 0.50142(13) 0.16210(6) 0.0260(4) Uani 1 1 d . . .
H40 H 0.7526 0.5182 0.1302 0.031 Uiso 1 1 calc R . .
C27 C 0.87890(15) 0.46536(14) 0.17584(6) 0.0275(4) Uani 1 1 d . . .
C28 C 0.88562(14) 0.45060(12) 0.22600(6) 0.0233(4) Uani 1 1 d . . .
C29 C 0.78823(13) 0.47887(12) 0.24120(6) 0.0206(3) Uani 1 1 d . . .
C30 C 0.74644(13) 0.48149(12) 0.28680(6) 0.0204(3) Uani 1 1 d . . .
C31 C 0.80234(13) 0.45776(12) 0.33054(6) 0.0224(4) Uani 1 1 d . . .
H41 H 0.8714 0.4316 0.3312 0.027 Uiso 1 1 calc R . .
C32 C 0.75758(13) 0.47216(12) 0.37293(6) 0.0212(4) Uani 1 1 d . . .
C33 C 0.80949(13) 0.45110(13) 0.41975(6) 0.0246(4) Uani 1 1 d . . .
C34 C 0.78262(15) 0.47420(15) 0.46542(7) 0.0331(4) Uani 1 1 d . A .
C35 C 0.86254(15) 0.43823(14) 0.49931(6) 0.0299(4) Uani 1 1 d . . .
C36 C 0.93433(14) 0.39332(13) 0.47350(6) 0.0271(4) Uani 1 1 d . . .
H42 H 0.9959 0.3613 0.4871 0.033 Uiso 1 1 calc R . .
C37 C 0.96217(18) 0.44642(18) 0.14252(7) 0.0452(6) Uani 1 1 d . . .
H43 H 0.9272 0.4408 0.1093 0.054 Uiso 1 1 calc R . .
H44 H 0.9962 0.3858 0.1513 0.054 Uiso 1 1 calc R . .
C38 C 1.0475(2) 0.5207(2) 0.14334(11) 0.0693(9) Uani 1 1 d . . .
H45 H 1.0145 0.5812 0.1353 0.104 Uiso 1 1 calc R . .
H46 H 1.0970 0.5051 0.1198 0.104 Uiso 1 1 calc R . .
H47 H 1.0861 0.5237 0.1755 0.104 Uiso 1 1 calc R . .
C39 C 0.97929(14) 0.41015(14) 0.25609(7) 0.0278(4) Uani 1 1 d . . .
H48 H 1.0242 0.3761 0.2349 0.033 Uiso 1 1 calc R . .
H49 H 0.9538 0.3647 0.2790 0.033 Uiso 1 1 calc R . .
C40 C 1.04684(16) 0.48433(16) 0.28435(8) 0.0414(5) Uani 1 1 d . . .
H50 H 1.0805 0.5244 0.2619 0.062 Uiso 1 1 calc R . .
H51 H 1.1017 0.4538 0.3062 0.062 Uiso 1 1 calc R . .
H52 H 1.0015 0.5223 0.3031 0.062 Uiso 1 1 calc R . .
C41 C 0.68690(19) 0.5254(2) 0.47850(8) 0.0633(9) Uani 1 1 d D . .
H53 H 0.6258 0.5033 0.4565 0.076 Uiso 0.510(6) 1 calc PR A 1
H54 H 0.6742 0.5050 0.5113 0.076 Uiso 0.510(6) 1 calc PR A 1
H55 H 0.7086 0.5608 0.5083 0.076 Uiso 0.490(6) 1 calc PR A 2
H56 H 0.6681 0.5719 0.4528 0.076 Uiso 0.490(6) 1 calc PR A 2
C42 C 0.6835(3) 0.6161(3) 0.47823(16) 0.0405(13) Uani 0.510(6) 1 d PD A 1
H57 H 0.6147 0.6370 0.4875 0.061 Uiso 0.510(6) 1 calc PR A 1
H58 H 0.6925 0.6390 0.4459 0.061 Uiso 0.510(6) 1 calc PR A 1
H59 H 0.7406 0.6407 0.5011 0.061 Uiso 0.510(6) 1 calc PR A 1
C43 C 0.5997(3) 0.4803(4) 0.48541(16) 0.0463(15) Uani 0.490(6) 1 d PD A 2
H60 H 0.5463 0.5245 0.4947 0.069 Uiso 0.490(6) 1 calc PR A 2
H61 H 0.6150 0.4343 0.5111 0.069 Uiso 0.490(6) 1 calc PR A 2
H62 H 0.5725 0.4485 0.4556 0.069 Uiso 0.490(6) 1 calc PR A 2
C44 C 0.86684(17) 0.44646(18) 0.55319(7) 0.0412(5) Uani 1 1 d . . .
H63 H 0.7979 0.4261 0.5634 0.049 Uiso 1 1 calc R . .
H64 H 0.8769 0.5128 0.5623 0.049 Uiso 1 1 calc R . .
C45 C 0.9545(2) 0.38965(17) 0.57992(7) 0.0462(6) Uani 1 1 d . . .
H65 H 0.9452 0.3238 0.5712 0.069 Uiso 1 1 calc R . .
H66 H 0.9518 0.3969 0.6147 0.069 Uiso 1 1 calc R . .
H67 H 1.0234 0.4114 0.5712 0.069 Uiso 1 1 calc R . .
C46 C 0.43220(13) 0.60078(14) 0.33961(7) 0.0273(4) Uani 1 1 d . . .
C47 C 0.36178(16) 0.67606(16) 0.31506(8) 0.0399(5) Uani 1 1 d . . .
H68 H 0.3860 0.7373 0.3271 0.060 Uiso 1 1 calc R . .
H69 H 0.2883 0.6661 0.3220 0.060 Uiso 1 1 calc R . .
H70 H 0.3656 0.6733 0.2802 0.060 Uiso 1 1 calc R . .
C48 C 0.43857(15) 0.61438(16) 0.39390(7) 0.0350(5) Uani 1 1 d . . .
H71 H 0.4805 0.5639 0.4100 0.053 Uiso 1 1 calc R . .
H72 H 0.3668 0.6137 0.4041 0.053 Uiso 1 1 calc R . .
H73 H 0.4725 0.6743 0.4025 0.053 Uiso 1 1 calc R . .
C49 C 0.40324(13) 0.49946(14) 0.32339(7) 0.0270(4) Uani 1 1 d . . .
C50 C 0.36375(16) 0.49328(17) 0.27009(7) 0.0393(5) Uani 1 1 d . . .
H74 H 0.4145 0.5244 0.2512 0.059 Uiso 1 1 calc R . .
H75 H 0.2944 0.5238 0.2643 0.059 Uiso 1 1 calc R . .
H76 H 0.3570 0.4277 0.2605 0.059 Uiso 1 1 calc R . .
C51 C 0.32659(15) 0.45127(16) 0.35373(8) 0.0387(5) Uani 1 1 d . . .
H77 H 0.3127 0.3878 0.3417 0.058 Uiso 1 1 calc R . .
H78 H 0.2598 0.4862 0.3518 0.058 Uiso 1 1 calc R . .
H79 H 0.3578 0.4487 0.3873 0.058 Uiso 1 1 calc R . .

loop_
_atom_site_aniso_label
_atom_site_aniso_U_11
_atom_site_aniso_U_22
_atom_site_aniso_U_33
_atom_site_aniso_U_23
_atom_site_aniso_U_13
_atom_site_aniso_U_12
N1 0.0256(8) 0.0266(8) 0.0226(7) 0.0004(6) 0.0010(6) -0.0014(6)
N2 0.0276(8) 0.0446(11) 0.0253(8) -0.0085(7) 0.0083(7) -0.0027(7)
N3 0.0221(7) 0.0242(8) 0.0215(7) 0.0022(6) 0.0021(6) 0.0023(6)
N4 0.0256(7) 0.0280(8) 0.0183(7) -0.0015(6) 0.0031(6) 0.0012(6)
O1 0.0209(6) 0.0274(7) 0.0234(6) 0.0016(5) -0.0006(5) -0.0028(5)
O2 0.0237(6) 0.0313(7) 0.0232(6) -0.0008(5) -0.0006(5) 0.0009(5)
O3 0.0248(6) 0.0243(7) 0.0268(6) 0.0029(5) -0.0067(5) -0.0010(5)
O4 0.0207(6) 0.0244(7) 0.0264(6) 0.0033(5) -0.0003(5) -0.0008(5)
O5 0.0181(6) 0.0301(7) 0.0225(6) 0.0016(5) 0.0038(5) 0.0018(5)
O6 0.0203(6) 0.0377(8) 0.0222(6) -0.0024(5) 0.0032(5) 0.0027(5)
O7 0.0219(6) 0.0271(7) 0.0359(7) 0.0031(5) 0.0109(5) 0.0026(5)
O8 0.0182(6) 0.0270(7) 0.0291(6) 0.0025(5) 0.0035(5) -0.0007(5)
B1 0.0224(9) 0.0278(11) 0.0218(9) 0.0008(8) -0.0021(8) -0.0016(8)
B2 0.0212(9) 0.0269(11) 0.0238(9) 0.0018(8) 0.0037(8) -0.0004(8)
C1 0.0327(10) 0.0326(11) 0.0220(8) 0.0005(7) 0.0029(8) 0.0023(8)
C2 0.0310(9) 0.0274(10) 0.0236(8) -0.0015(7) -0.0020(8) 0.0019(7)
C3 0.0265(9) 0.0192(9) 0.0242(8) 0.0019(7) -0.0010(7) 0.0015(7)
C4 0.0230(8) 0.0201(9) 0.0224(8) 0.0017(7) 0.0019(7) 0.0011(6)
C5 0.0220(8) 0.0167(8) 0.0255(8) 0.0009(7) -0.0024(7) 0.0015(6)
C6 0.0219(8) 0.0255(10) 0.0249(8) -0.0011(7) -0.0002(7) -0.0005(7)
C7 0.0220(8) 0.0187(9) 0.0263(8) 0.0005(7) 0.0005(7) 0.0034(6)
C8 0.0258(9) 0.0262(10) 0.0240(8) -0.0017(7) 0.0006(7) 0.0046(7)
C9 0.0328(10) 0.0310(11) 0.0242(9) -0.0035(7) 0.0001(8) 0.0080(8)
C10 0.0344(11) 0.0606(15) 0.0275(10) -0.0101(10) 0.0052(9) 0.0088(10)
C11 0.0281(10) 0.0732(17) 0.0332(11) -0.0112(11) 0.0116(9) -0.0017(10)
C12 0.0405(11) 0.0479(14) 0.0283(10) -0.0072(9) -0.0068(9) 0.0022(10)
C13 0.0561(16) 0.134(3) 0.0271(11) -0.0239(15) -0.0026(12) -0.0019(17)
C14 0.0254(9) 0.0292(10) 0.0306(9) 0.0019(8) -0.0044(8) -0.0047(7)
C15 0.0283(10) 0.0488(14) 0.0587(14) 0.0171(11) 0.0047(10) 0.0048(9)
C16 0.0427(11) 0.0331(11) 0.0293(10) -0.0078(8) -0.0027(9) 0.0055(9)
C17 0.0459(13) 0.0607(16) 0.0340(11) -0.0022(10) -0.0079(10) 0.0034(11)
C18 0.0502(14) 0.088(2) 0.0309(11) -0.0164(12) 0.0112(11) 0.0160(13)
C19 0.104(2) 0.090(2) 0.0474(15) -0.0160(15) 0.0176(16) 0.045(2)
C20 0.0246(9) 0.0284(10) 0.0233(8) 0.0028(7) -0.0053(8) -0.0005(7)
C21 0.0325(10) 0.0306(11) 0.0346(10) 0.0008(8) -0.0062(9) -0.0063(8)
C22 0.0349(10) 0.0385(12) 0.0254(9) -0.0025(8) -0.0032(8) 0.0024(8)
C23 0.0205(8) 0.0282(10) 0.0266(9) 0.0027(7) -0.0003(7) -0.0021(7)
C24 0.0296(10) 0.0340(11) 0.0334(10) -0.0013(8) 0.0059(8) -0.0045(8)
C25 0.0265(9) 0.0352(11) 0.0363(10) 0.0054(8) -0.0029(8) 0.0044(8)
C26 0.0318(10) 0.0271(10) 0.0188(8) 0.0025(7) 0.0006(7) 0.0015(7)
C27 0.0307(9) 0.0309(11) 0.0220(8) 0.0023(7) 0.0080(8) 0.0019(8)
C28 0.0241(9) 0.0237(9) 0.0224(8) 0.0009(7) 0.0036(7) 0.0005(7)
C29 0.0226(8) 0.0188(9) 0.0203(8) 0.0015(6) 0.0016(7) -0.0010(6)
C30 0.0192(8) 0.0178(9) 0.0245(8) -0.0010(7) 0.0037(7) -0.0019(6)
C31 0.0200(8) 0.0263(10) 0.0213(8) 0.0003(7) 0.0036(7) 0.0015(7)
C32 0.0172(8) 0.0223(9) 0.0242(8) -0.0013(7) 0.0026(7) -0.0037(6)
C33 0.0220(8) 0.0299(10) 0.0219(8) -0.0013(7) 0.0027(7) -0.0010(7)
C34 0.0284(10) 0.0489(13) 0.0222(9) -0.0047(8) 0.0039(8) 0.0054(8)
C35 0.0296(10) 0.0392(12) 0.0212(8) 0.0001(8) 0.0034(8) -0.0017(8)
C36 0.0279(9) 0.0303(10) 0.0224(8) 0.0016(7) -0.0014(8) 0.0001(7)
C37 0.0445(12) 0.0659(17) 0.0271(10) 0.0057(10) 0.0135(10) 0.0177(11)
C38 0.0452(14) 0.104(3) 0.0642(17) 0.0288(17) 0.0316(13) 0.0055(14)
C39 0.0239(9) 0.0334(11) 0.0265(9) 0.0052(8) 0.0046(8) 0.0073(7)
C40 0.0280(10) 0.0474(14) 0.0463(12) 0.0090(10) -0.0081(10) -0.0047(9)
C41 0.0431(14) 0.126(3) 0.0199(10) -0.0113(13) 0.0001(10) 0.0392(15)
C42 0.039(2) 0.040(3) 0.043(2) -0.0075(19) 0.0055(19) 0.0092(19)
C43 0.025(2) 0.077(4) 0.038(2) 0.012(2) 0.0092(19) -0.005(2)
C44 0.0368(11) 0.0648(16) 0.0218(9) -0.0017(9) 0.0018(9) -0.0032(10)
C45 0.0658(15) 0.0456(14) 0.0246(10) 0.0044(9) -0.0084(10) -0.0033(11)
C46 0.0197(8) 0.0338(11) 0.0295(9) 0.0030(8) 0.0078(8) 0.0025(7)
C47 0.0354(11) 0.0433(13) 0.0423(12) 0.0072(10) 0.0107(10) 0.0147(9)
C48 0.0280(10) 0.0469(13) 0.0310(10) -0.0062(9) 0.0071(8) 0.0009(9)
C49 0.0173(8) 0.0356(11) 0.0280(9) 0.0002(8) 0.0023(7) 0.0013(7)
C50 0.0291(10) 0.0558(15) 0.0316(10) -0.0066(9) -0.0028(9) 0.0099(9)
C51 0.0248(10) 0.0473(14) 0.0453(12) -0.0010(10) 0.0098(9) -0.0069(9)

loop_
_atom_type_symbol
_atom_type_description
_atom_type_scat_dispersion_real
_atom_type_scat_dispersion_imag
_atom_type_scat_source
C C 0.0033 0.0016 'International Tables Vol C Tables 4.2.6.8 and 6.1.1.4'
H H 0.0000 0.0000 'International Tables Vol C Tables 4.2.6.8 and 6.1.1.4'
B B 0.0013 0.0007 'International Tables Vol C Tables 4.2.6.8 and 6.1.1.4'
N N 0.0061 0.0033 'International Tables Vol C Tables 4.2.6.8 and 6.1.1.4'
O O 0.0106 0.0060 'International Tables Vol C Tables 4.2.6.8 and 6.1.1.4'

loop_
_geom_angle_atom_site_label_1
_geom_angle_atom_site_label_2
_geom_angle_atom_site_label_3
_geom_angle
_geom_angle_site_symmetry_1
_geom_angle_site_symmetry_3
_geom_angle_publ_flag
C1 N1 C4 109.53(15) . . ?
C1 N1 H1 125.2 . . ?
C4 N1 H1 125.2 . . ?
C11 N2 C8 108.72(16) . . ?
C11 N2 H2 125.6 . . ?
C8 N2 H2 125.6 . . ?
C26 N3 C29 109.74(14) . . ?
C26 N3 H3 125.1 . . ?
C29 N3 H3 125.1 . . ?
C36 N4 C33 108.82(15) . . ?
C36 N4 H4 125.6 . . ?
C33 N4 H4 125.6 . . ?
C5 O1 B1 124.11(14) . . ?
C7 O2 B1 123.80(13) . . ?
B1 O3 C20 107.93(13) . . ?
C23 O4 B1 107.85(13) . . ?
C30 O5 B2 124.17(13) . . ?
C32 O6 B2 123.21(14) . . ?
B2 O7 C46 108.33(14) . . ?
C49 O8 B2 108.05(14) . . ?
O3 B1 O4 106.91(14) . . ?
O3 B1 O2 111.89(16) . . ?
O4 B1 O2 108.14(14) . . ?
O3 B1 O1 108.64(15) . . ?
O4 B1 O1 111.41(15) . . ?
O2 B1 O1 109.84(14) . . ?
O7 B2 O8 107.15(14) . . ?
O7 B2 O5 107.64(15) . . ?
O8 B2 O5 113.08(15) . . ?
O7 B2 O6 112.39(15) . . ?
O8 B2 O6 107.46(15) . . ?
O5 B2 O6 109.19(14) . . ?
N1 C1 C2 109.22(17) . . ?
N1 C1 H5 125.4 . . ?
C2 C1 H5 125.4 . . ?
C1 C2 C3 107.14(15) . . ?
C1 C2 C12 127.11(18) . . ?
C3 C2 C12 125.60(18) . . ?
C2 C3 C4 106.99(16) . . ?
C2 C3 C14 124.03(16) . . ?
C4 C3 C14 128.98(16) . . ?
N1 C4 C3 107.11(15) . . ?
N1 C4 C5 119.98(15) . . ?
C3 C4 C5 132.75(17) . . ?
O1 C5 C6 120.52(15) . . ?
O1 C5 C4 114.94(15) . . ?
C6 C5 C4 124.54(15) . . ?
C7 C6 C5 120.30(16) . . ?
C7 C6 H6 119.9 . . ?
C5 C6 H6 119.9 . . ?
O2 C7 C6 121.34(16) . . ?
O2 C7 C8 116.26(15) . . ?
C6 C7 C8 122.34(15) . . ?
N2 C8 C9 107.87(16) . . ?
N2 C8 C7 120.79(15) . . ?
C9 C8 C7 130.78(17) . . ?
C8 C9 C10 106.78(17) . . ?
C8 C9 C16 127.89(18) . . ?
C10 C9 C16 125.32(18) . . ?
C11 C10 C9 107.21(18) . . ?
C11 C10 C18 126.2(2) . . ?
C9 C10 C18 126.5(2) . . ?
N2 C11 C10 109.40(19) . . ?
N2 C11 H7 125.3 . . ?
C10 C11 H7 125.3 . . ?
C2 C12 C13 113.63(19) . . ?
C2 C12 H8 108.8 . . ?
C13 C12 H8 108.8 . . ?
C2 C12 H9 108.8 . . ?
C13 C12 H9 108.8 . . ?
H8 C12 H9 107.7 . . ?
C12 C13 H10 109.5 . . ?
C12 C13 H11 109.5 . . ?
H10 C13 H11 109.5 . . ?
C12 C13 H12 109.5 . . ?
H10 C13 H12 109.5 . . ?
H11 C13 H12 109.5 . . ?
C3 C14 C15 112.01(16) . . ?
C3 C14 H13 109.2 . . ?
C15 C14 H13 109.2 . . ?
C3 C14 H14 109.2 . . ?
C15 C14 H14 109.2 . . ?
H13 C14 H14 107.9 . . ?
C14 C15 H15 109.5 . . ?
C14 C15 H16 109.5 . . ?
H15 C15 H16 109.5 . . ?
C14 C15 H17 109.5 . . ?
H15 C15 H17 109.5 . . ?
H16 C15 H17 109.5 . . ?
C9 C16 C17 112.10(18) . . ?
C9 C16 H18 109.2 . . ?
C17 C16 H18 109.2 . . ?
C9 C16 H19 109.2 . . ?
C17 C16 H19 109.2 . . ?
H18 C16 H19 107.9 . . ?
C16 C17 H20 109.5 . . ?
C16 C17 H21 109.5 . . ?
H20 C17 H21 109.5 . . ?
C16 C17 H22 109.5 . . ?
H20 C17 H22 109.5 . . ?
H21 C17 H22 109.5 . . ?
C19 C18 C10 114.1(2) . . ?
C19 C18 H23 108.7 . . ?
C10 C18 H23 108.7 . . ?
C19 C18 H24 108.7 . . ?
C10 C18 H24 108.7 . . ?
H23 C18 H24 107.6 . . ?
C18 C19 H25 109.5 . . ?
C18 C19 H26 109.5 . . ?
H25 C19 H26 109.5 . . ?
C18 C19 H27 109.5 . . ?
H25 C19 H27 109.5 . . ?
H26 C19 H27 109.5 . . ?
O3 C20 C21 109.49(14) . . ?
O3 C20 C22 108.14(15) . . ?
C21 C20 C22 109.61(16) . . ?
O3 C20 C23 101.52(13) . . ?
C21 C20 C23 114.82(16) . . ?
C22 C20 C23 112.77(15) . . ?
C20 C21 H28 109.5 . . ?
C20 C21 H29 109.5 . . ?
H28 C21 H29 109.5 . . ?
C20 C21 H30 109.5 . . ?
H28 C21 H30 109.5 . . ?
H29 C21 H30 109.5 . . ?
C20 C22 H31 109.5 . . ?
C20 C22 H32 109.5 . . ?
H31 C22 H32 109.5 . . ?
C20 C22 H33 109.5 . . ?
H31 C22 H33 109.5 . . ?
H32 C22 H33 109.5 . . ?
O4 C23 C24 108.26(14) . . ?
O4 C23 C25 108.69(15) . . ?
C24 C23 C25 110.04(15) . . ?
O4 C23 C20 102.26(13) . . ?
C24 C23 C20 112.34(15) . . ?
C25 C23 C20 114.75(15) . . ?
C23 C24 H34 109.5 . . ?
C23 C24 H35 109.5 . . ?
H34 C24 H35 109.5 . . ?
C23 C24 H36 109.5 . . ?
H34 C24 H36 109.5 . . ?
H35 C24 H36 109.5 . . ?
C23 C25 H37 109.5 . . ?
C23 C25 H38 109.5 . . ?
H37 C25 H38 109.5 . . ?
C23 C25 H39 109.5 . . ?
H37 C25 H39 109.5 . . ?
H38 C25 H39 109.5 . . ?
N3 C26 C27 109.29(15) . . ?
N3 C26 H40 125.4 . . ?
C27 C26 H40 125.4 . . ?
C26 C27 C28 106.99(16) . . ?
C26 C27 C37 125.14(16) . . ?
C28 C27 C37 127.86(17) . . ?
C29 C28 C27 106.93(15) . . ?
C29 C28 C39 127.67(16) . . ?
C27 C28 C39 125.38(16) . . ?
N3 C29 C28 107.04(15) . . ?
N3 C29 C30 119.03(15) . . ?
C28 C29 C30 133.93(15) . . ?
O5 C30 C31 120.35(15) . . ?
O5 C30 C29 114.52(14) . . ?
C31 C30 C29 125.12(15) . . ?
C32 C31 C30 120.05(16) . . ?
C32 C31 H41 120.0 . . ?
C30 C31 H41 120.0 . . ?
O6 C32 C31 121.00(15) . . ?
O6 C32 C33 114.85(15) . . ?
C31 C32 C33 124.12(15) . . ?
N4 C33 C34 107.40(15) . . ?
N4 C33 C32 121.84(15) . . ?
C34 C33 C32 130.74(17) . . ?
C33 C34 C35 107.57(17) . . ?
C33 C34 C41 128.38(17) . . ?
C35 C34 C41 124.03(17) . . ?
C36 C35 C34 106.65(16) . . ?
C36 C35 C44 127.01(18) . . ?
C34 C35 C44 126.33(18) . . ?
N4 C36 C35 109.54(16) . . ?
N4 C36 H42 125.2 . . ?
C35 C36 H42 125.2 . . ?
C27 C37 C38 114.1(2) . . ?
C27 C37 H43 108.7 . . ?
C38 C37 H43 108.7 . . ?
C27 C37 H44 108.7 . . ?
C38 C37 H44 108.7 . . ?
H43 C37 H44 107.6 . . ?
C37 C38 H45 109.5 . . ?
C37 C38 H46 109.5 . . ?
H45 C38 H46 109.5 . . ?
C37 C38 H47 109.5 . . ?
H45 C38 H47 109.5 . . ?
H46 C38 H47 109.5 . . ?
C28 C39 C40 112.84(16) . . ?
C28 C39 H48 109.0 . . ?
C40 C39 H48 109.0 . . ?
C28 C39 H49 109.0 . . ?
C40 C39 H49 109.0 . . ?
H48 C39 H49 107.8 . . ?
C39 C40 H50 109.5 . . ?
C39 C40 H51 109.5 . . ?
H50 C40 H51 109.5 . . ?
C39 C40 H52 109.5 . . ?
H50 C40 H52 109.5 . . ?
H51 C40 H52 109.5 . . ?
C42 C41 C43 117.8(4) . . ?
C42 C41 C34 121.2(3) . . ?
C43 C41 C34 120.6(4) . . ?
C42 C41 H53 107.0 . . ?
C43 C41 H53 46.9 . . ?
C34 C41 H53 107.0 . . ?
C42 C41 H54 107.0 . . ?
C43 C41 H54 59.9 . . ?
C34 C41 H54 107.0 . . ?
H53 C41 H54 106.8 . . ?
C42 C41 H55 59.9 . . ?
C43 C41 H55 107.2 . . ?
C34 C41 H55 107.2 . . ?
H53 C41 H55 145.0 . . ?
H54 C41 H55 55.3 . . ?
C42 C41 H56 46.9 . . ?
C43 C41 H56 107.2 . . ?
C34 C41 H56 107.2 . . ?
H53 C41 H56 69.6 . . ?
H54 C41 H56 145.0 . . ?
H55 C41 H56 106.8 . . ?
C41 C42 H57 109.5 . . ?
C41 C42 H58 109.5 . . ?
C41 C42 H59 109.5 . . ?
C41 C43 H60 109.5 . . ?
C41 C43 H61 109.5 . . ?
H60 C43 H61 109.5 . . ?
C41 C43 H62 109.5 . . ?
H60 C43 H62 109.5 . . ?
H61 C43 H62 109.5 . . ?
C35 C44 C45 113.66(19) . . ?
C35 C44 H63 108.8 . . ?
C45 C44 H63 108.8 . . ?
C35 C44 H64 108.8 . . ?
C45 C44 H64 108.8 . . ?
H63 C44 H64 107.7 . . ?
C44 C45 H65 109.5 . . ?
C44 C45 H66 109.5 . . ?
H65 C45 H66 109.5 . . ?
C44 C45 H67 109.5 . . ?
H65 C45 H67 109.5 . . ?
H66 C45 H67 109.5 . . ?
O7 C46 C47 108.98(15) . . ?
O7 C46 C48 107.86(14) . . ?
C47 C46 C48 109.12(17) . . ?
O7 C46 C49 101.98(14) . . ?
C47 C46 C49 115.02(16) . . ?
C48 C46 C49 113.38(16) . . ?
C46 C47 H68 109.5 . . ?
C46 C47 H69 109.5 . . ?
H68 C47 H69 109.5 . . ?
C46 C47 H70 109.5 . . ?
H68 C47 H70 109.5 . . ?
H69 C47 H70 109.5 . . ?
C46 C48 H71 109.5 . . ?
C46 C48 H72 109.5 . . ?
H71 C48 H72 109.5 . . ?
C46 C48 H73 109.5 . . ?
H71 C48 H73 109.5 . . ?
H72 C48 H73 109.5 . . ?
O8 C49 C51 108.46(15) . . ?
O8 C49 C50 107.51(15) . . ?
C51 C49 C50 110.75(16) . . ?
O8 C49 C46 102.96(13) . . ?
C51 C49 C46 114.07(16) . . ?
C50 C49 C46 112.52(17) . . ?
C49 C50 H74 109.5 . . ?
C49 C50 H75 109.5 . . ?
H74 C50 H75 109.5 . . ?
C49 C50 H76 109.5 . . ?
H74 C50 H76 109.5 . . ?
H75 C50 H76 109.5 . . ?
C49 C51 H77 109.5 . . ?
C49 C51 H78 109.5 . . ?
H77 C51 H78 109.5 . . ?
C49 C51 H79 109.5 . . ?
H77 C51 H79 109.5 . . ?
H78 C51 H79 109.5 . . ?

loop_
_geom_bond_atom_site_label_1
_geom_bond_atom_site_label_2
_geom_bond_distance
_geom_bond_site_symmetry_2
_geom_bond_publ_flag
N1 C1 1.344(2) . ?
N1 C4 1.377(2) . ?
N1 H1 0.8800 . ?
N2 C11 1.357(3) . ?
N2 C8 1.379(2) . ?
N2 H2 0.8800 . ?
N3 C26 1.339(2) . ?
N3 C29 1.382(2) . ?
N3 H3 0.8800 . ?
N4 C36 1.357(2) . ?
N4 C33 1.381(2) . ?
N4 H4 0.8800 . ?
O1 C5 1.324(2) . ?
O1 B1 1.498(2) . ?
O2 C7 1.318(2) . ?
O2 B1 1.496(2) . ?
O3 B1 1.438(2) . ?
O3 C20 1.444(2) . ?
O4 C23 1.443(2) . ?
O4 B1 1.453(2) . ?
O5 C30 1.318(2) . ?
O5 B2 1.495(2) . ?
O6 C32 1.315(2) . ?
O6 B2 1.498(2) . ?
O7 B2 1.435(2) . ?
O7 C46 1.436(2) . ?
O8 C49 1.445(2) . ?
O8 B2 1.450(2) . ?
C1 C2 1.382(3) . ?
C1 H5 0.9500 . ?
C2 C3 1.404(3) . ?
C2 C12 1.506(2) . ?
C3 C4 1.406(2) . ?
C3 C14 1.502(3) . ?
C4 C5 1.427(2) . ?
C5 C6 1.387(3) . ?
C6 C7 1.381(2) . ?
C6 H6 0.9500 . ?
C7 C8 1.430(3) . ?
C8 C9 1.399(2) . ?
C9 C10 1.412(3) . ?
C9 C16 1.497(3) . ?
C10 C11 1.376(3) . ?
C10 C18 1.507(3) . ?
C11 H7 0.9500 . ?
C12 C13 1.514(3) . ?
C12 H8 0.9900 . ?
C12 H9 0.9900 . ?
C13 H10 0.9800 . ?
C13 H11 0.9800 . ?
C13 H12 0.9800 . ?
C14 C15 1.529(3) . ?
C14 H13 0.9900 . ?
C14 H14 0.9900 . ?
C15 H15 0.9800 . ?
C15 H16 0.9800 . ?
C15 H17 0.9800 . ?
C16 C17 1.529(3) . ?
C16 H18 0.9900 . ?
C16 H19 0.9900 . ?
C17 H20 0.9800 . ?
C17 H21 0.9800 . ?
C17 H22 0.9800 . ?
C18 C19 1.477(4) . ?
C18 H23 0.9900 . ?
C18 H24 0.9900 . ?
C19 H25 0.9800 . ?
C19 H26 0.9800 . ?
C19 H27 0.9800 . ?
C20 C21 1.517(3) . ?
C20 C22 1.530(3) . ?
C20 C23 1.556(3) . ?
C21 H28 0.9800 . ?
C21 H29 0.9800 . ?
C21 H30 0.9800 . ?
C22 H31 0.9800 . ?
C22 H32 0.9800 . ?
C22 H33 0.9800 . ?
C23 C24 1.519(3) . ?
C23 C25 1.524(2) . ?
C24 H34 0.9800 . ?
C24 H35 0.9800 . ?
C24 H36 0.9800 . ?
C25 H37 0.9800 . ?
C25 H38 0.9800 . ?
C25 H39 0.9800 . ?
C26 C27 1.384(3) . ?
C26 H40 0.9500 . ?
C27 C28 1.411(2) . ?
C27 C37 1.501(3) . ?
C28 C29 1.405(2) . ?
C28 C39 1.499(2) . ?
C29 C30 1.429(2) . ?
C30 C31 1.391(2) . ?
C31 C32 1.380(2) . ?
C31 H41 0.9500 . ?
C32 C33 1.435(2) . ?
C33 C34 1.393(3) . ?
C34 C35 1.411(3) . ?
C34 C41 1.495(3) . ?
C35 C36 1.377(3) . ?
C35 C44 1.506(3) . ?
C36 H42 0.9500 . ?
C37 C38 1.516(4) . ?
C37 H43 0.9900 . ?
C37 H44 0.9900 . ?
C38 H45 0.9800 . ?
C38 H46 0.9800 . ?
C38 H47 0.9800 . ?
C39 C40 1.533(3) . ?
C39 H48 0.9900 . ?
C39 H49 0.9900 . ?
C40 H50 0.9800 . ?
C40 H51 0.9800 . ?
C40 H52 0.9800 . ?
C41 C42 1.302(5) . ?
C41 C43 1.312(5) . ?
C41 H53 0.9900 . ?
C41 H54 0.9900 . ?
C41 H55 0.9900 . ?
C41 H56 0.9900 . ?
C42 H57 0.9800 . ?
C42 H58 0.9800 . ?
C42 H59 0.9800 . ?
C43 H60 0.9800 . ?
C43 H61 0.9800 . ?
C43 H62 0.9800 . ?
C44 C45 1.512(3) . ?
C44 H63 0.9900 . ?
C44 H64 0.9900 . ?
C45 H65 0.9800 . ?
C45 H66 0.9800 . ?
C45 H67 0.9800 . ?
C46 C47 1.519(3) . ?
C46 C48 1.523(3) . ?
C46 C49 1.555(3) . ?
C47 H68 0.9800 . ?
C47 H69 0.9800 . ?
C47 H70 0.9800 . ?
C48 H71 0.9800 . ?
C48 H72 0.9800 . ?
C48 H73 0.9800 . ?
C49 C51 1.519(3) . ?
C49 C50 1.524(3) . ?
C50 H74 0.9800 . ?
C50 H75 0.9800 . ?
C50 H76 0.9800 . ?
C51 H77 0.9800 . ?
C51 H78 0.9800 . ?
C51 H79 0.9800 . ?

loop_
_geom_torsion_atom_site_label_1
_geom_torsion_atom_site_label_2
_geom_torsion_atom_site_label_3
_geom_torsion_atom_site_label_4
_geom_torsion
_geom_torsion_site_symmetry_1
_geom_torsion_site_symmetry_2
_geom_torsion_site_symmetry_3
_geom_torsion_site_symmetry_4
_geom_torsion_publ_flag
C20 O3 B1 O4 15.68(19) . . . . ?
C20 O3 B1 O2 -102.53(16) . . . . ?
C20 O3 B1 O1 136.02(14) . . . . ?
C23 O4 B1 O3 9.06(18) . . . . ?
C23 O4 B1 O2 129.69(14) . . . . ?
C23 O4 B1 O1 -109.50(15) . . . . ?
C7 O2 B1 O3 -124.05(16) . . . . ?
C7 O2 B1 O4 118.47(16) . . . . ?
C7 O2 B1 O1 -3.3(2) . . . . ?
C5 O1 B1 O3 125.67(17) . . . . ?
C5 O1 B1 O4 -116.82(17) . . . . ?
C5 O1 B1 O2 3.0(2) . . . . ?
C46 O7 B2 O8 16.63(19) . . . . ?
C46 O7 B2 O5 138.53(14) . . . . ?
C46 O7 B2 O6 -101.20(17) . . . . ?
C49 O8 B2 O7 6.15(18) . . . . ?
C49 O8 B2 O5 -112.28(16) . . . . ?
C49 O8 B2 O6 127.15(14) . . . . ?
C30 O5 B2 O7 131.63(16) . . . . ?
C30 O5 B2 O8 -110.23(17) . . . . ?
C30 O5 B2 O6 9.4(2) . . . . ?
C32 O6 B2 O7 -135.97(16) . . . . ?
C32 O6 B2 O8 106.39(18) . . . . ?
C32 O6 B2 O5 -16.6(2) . . . . ?
C4 N1 C1 C2 0.8(2) . . . . ?
N1 C1 C2 C3 -1.0(2) . . . . ?
N1 C1 C2 C12 174.69(18) . . . . ?
C1 C2 C3 C4 0.7(2) . . . . ?
C12 C2 C3 C4 -175.01(18) . . . . ?
C1 C2 C3 C14 -179.25(17) . . . . ?
C12 C2 C3 C14 5.0(3) . . . . ?
C1 N1 C4 C3 -0.4(2) . . . . ?
C1 N1 C4 C5 -176.24(16) . . . . ?
C2 C3 C4 N1 -0.2(2) . . . . ?
C14 C3 C4 N1 179.73(17) . . . . ?
C2 C3 C4 C5 174.90(19) . . . . ?
C14 C3 C4 C5 -5.1(3) . . . . ?
B1 O1 C5 C6 -1.1(2) . . . . ?
B1 O1 C5 C4 179.45(15) . . . . ?
N1 C4 C5 O1 6.9(2) . . . . ?
C3 C4 C5 O1 -167.72(18) . . . . ?
N1 C4 C5 C6 -172.46(16) . . . . ?
C3 C4 C5 C6 12.9(3) . . . . ?
O1 C5 C6 C7 -0.8(3) . . . . ?
C4 C5 C6 C7 178.51(17) . . . . ?
B1 O2 C7 C6 1.8(3) . . . . ?
B1 O2 C7 C8 179.08(16) . . . . ?
C5 C6 C7 O2 0.5(3) . . . . ?
C5 C6 C7 C8 -176.60(16) . . . . ?
C11 N2 C8 C9 0.7(2) . . . . ?
C11 N2 C8 C7 172.99(18) . . . . ?
O2 C7 C8 N2 161.43(16) . . . . ?
C6 C7 C8 N2 -21.3(3) . . . . ?
O2 C7 C8 C9 -28.3(3) . . . . ?
C6 C7 C8 C9 149.0(2) . . . . ?
N2 C8 C9 C10 0.2(2) . . . . ?
C7 C8 C9 C10 -171.02(19) . . . . ?
N2 C8 C9 C16 178.93(18) . . . . ?
C7 C8 C9 C16 7.7(3) . . . . ?
C8 C9 C10 C11 -1.1(2) . . . . ?
C16 C9 C10 C11 -179.8(2) . . . . ?
C8 C9 C10 C18 174.7(2) . . . . ?
C16 C9 C10 C18 -4.0(4) . . . . ?
C8 N2 C11 C10 -1.4(3) . . . . ?
C9 C10 C11 N2 1.5(3) . . . . ?
C18 C10 C11 N2 -174.3(2) . . . . ?
C1 C2 C12 C13 7.5(3) . . . . ?
C3 C2 C12 C13 -177.6(2) . . . . ?
C2 C3 C14 C15 93.4(2) . . . . ?
C4 C3 C14 C15 -86.6(2) . . . . ?
C8 C9 C16 C17 100.7(2) . . . . ?
C10 C9 C16 C17 -80.8(3) . . . . ?
C11 C10 C18 C19 58.1(4) . . . . ?
C9 C10 C18 C19 -116.9(3) . . . . ?
B1 O3 C20 C21 -153.65(16) . . . . ?
B1 O3 C20 C22 86.97(18) . . . . ?
B1 O3 C20 C23 -31.88(17) . . . . ?
B1 O4 C23 C24 90.90(17) . . . . ?
B1 O4 C23 C25 -149.59(15) . . . . ?
B1 O4 C23 C20 -27.87(16) . . . . ?
O3 C20 C23 O4 36.23(16) . . . . ?
C21 C20 C23 O4 154.22(14) . . . . ?
C22 C20 C23 O4 -79.25(16) . . . . ?
O3 C20 C23 C24 -79.61(17) . . . . ?
C21 C20 C23 C24 38.4(2) . . . . ?
C22 C20 C23 C24 164.91(15) . . . . ?
O3 C20 C23 C25 153.70(15) . . . . ?
C21 C20 C23 C25 -88.31(19) . . . . ?
C22 C20 C23 C25 38.2(2) . . . . ?
C29 N3 C26 C27 0.4(2) . . . . ?
N3 C26 C27 C28 -0.1(2) . . . . ?
N3 C26 C27 C37 179.8(2) . . . . ?
C26 C27 C28 C29 -0.2(2) . . . . ?
C37 C27 C28 C29 179.9(2) . . . . ?
C26 C27 C28 C39 178.55(17) . . . . ?
C37 C27 C28 C39 -1.4(3) . . . . ?
C26 N3 C29 C28 -0.5(2) . . . . ?
C26 N3 C29 C30 179.68(15) . . . . ?
C27 C28 C29 N3 0.4(2) . . . . ?
C39 C28 C29 N3 -178.28(17) . . . . ?
C27 C28 C29 C30 -179.81(19) . . . . ?
C39 C28 C29 C30 1.5(3) . . . . ?
B2 O5 C30 C31 1.0(2) . . . . ?
B2 O5 C30 C29 -178.44(15) . . . . ?
N3 C29 C30 O5 2.7(2) . . . . ?
C28 C29 C30 O5 -177.09(18) . . . . ?
N3 C29 C30 C31 -176.68(16) . . . . ?
C28 C29 C30 C31 3.5(3) . . . . ?
O5 C30 C31 C32 -6.1(3) . . . . ?
C29 C30 C31 C32 173.23(16) . . . . ?
B2 O6 C32 C31 13.4(3) . . . . ?
B2 O6 C32 C33 -168.36(16) . . . . ?
C30 C31 C32 O6 -1.1(3) . . . . ?
C30 C31 C32 C33 -179.15(16) . . . . ?
C36 N4 C33 C34 0.6(2) . . . . ?
C36 N4 C33 C32 179.38(17) . . . . ?
O6 C32 C33 N4 172.32(16) . . . . ?
C31 C32 C33 N4 -9.5(3) . . . . ?
O6 C32 C33 C34 -9.3(3) . . . . ?
C31 C32 C33 C34 168.9(2) . . . . ?
N4 C33 C34 C35 0.2(2) . . . . ?
C32 C33 C34 C35 -178.39(19) . . . . ?
N4 C33 C34 C41 -178.5(3) . . . . ?
C32 C33 C34 C41 2.9(4) . . . . ?
C33 C34 C35 C36 -0.9(2) . . . . ?
C41 C34 C35 C36 177.8(2) . . . . ?
C33 C34 C35 C44 179.9(2) . . . . ?
C41 C34 C35 C44 -1.3(4) . . . . ?
C33 N4 C36 C35 -1.3(2) . . . . ?
C34 C35 C36 N4 1.4(2) . . . . ?
C44 C35 C36 N4 -179.5(2) . . . . ?
C26 C27 C37 C38 100.5(3) . . . . ?
C28 C27 C37 C38 -79.6(3) . . . . ?
C29 C28 C39 C40 -79.5(2) . . . . ?
C27 C28 C39 C40 102.0(2) . . . . ?
C33 C34 C41 C42 -83.3(4) . . . . ?
C35 C34 C41 C42 98.2(3) . . . . ?
C33 C34 C41 C43 89.1(4) . . . . ?
C35 C34 C41 C43 -89.4(4) . . . . ?
C36 C35 C44 C45 -6.8(3) . . . . ?
C34 C35 C44 C45 172.2(2) . . . . ?
B2 O7 C46 C47 -152.64(16) . . . . ?
B2 O7 C46 C48 89.02(18) . . . . ?
B2 O7 C46 C49 -30.63(17) . . . . ?
B2 O8 C49 C51 -145.44(16) . . . . ?
B2 O8 C49 C50 94.76(18) . . . . ?
B2 O8 C49 C46 -24.23(17) . . . . ?
O7 C46 C49 O8 33.27(16) . . . . ?
C47 C46 C49 O8 151.03(15) . . . . ?
C48 C46 C49 O8 -82.41(17) . . . . ?
O7 C46 C49 C51 150.57(15) . . . . ?
C47 C46 C49 C51 -91.7(2) . . . . ?
C48 C46 C49 C51 34.9(2) . . . . ?
O7 C46 C49 C50 -82.18(17) . . . . ?
C47 C46 C49 C50 35.6(2) . . . . ?
C48 C46 C49 C50 162.14(15) . . . . ?
